data_4110494
loop_
_publ_author_name
'Tetsuro Murahashi'
'Hiromitsu Nakashima'
'Tomoki Nagai'
'Yukari Mino'
'Taketoshi Okuno'
'M. Abdul Jalil'
'Hideo Kurosawa'

_publ_section_title
;
 Stereoretentive Elimination and Trans-olefination of the Dicationic
 Dipalladium Moiety [Pd2Ln]2+ Bound on 1,3,5-Trienes
;
_journal_name_full 'Journal of the American Chemical Society'
_journal_page_first 4377
_journal_page_last 4388
_journal_paper_doi 10.1021/ja0576740
_journal_volume 128
_journal_year 2006
_chemical_formula_sum 'C36 H34 B2 F8 O Pd2'
_chemical_formula_weight 869.07
_space_group_IT_number 2
_symmetry_cell_setting triclinic
_symmetry_Int_Tables_number 2
_symmetry_space_group_name_Hall '-P 1'
_symmetry_space_group_name_H-M 'P -1'
_audit_creation_date 'Mon Apr 28 03:21:43 2003'
_audit_creation_method 'by teXsan'
_cell_angle_alpha 72.4075(5)
_cell_angle_beta 90.278(1)
_cell_angle_gamma 81.7435(7)
_cell_formula_units_Z 4
_cell_length_a 14.4348(3)
_cell_length_b 14.8652(4)
_cell_length_c 16.9596(4)
_cell_measurement_reflns_used 16132
_cell_measurement_temperature 213.2
_cell_measurement_theta_max 27.4
_cell_measurement_theta_min 1.3
_cell_volume 3428.48(14)
_computing_cell_refinement PROCESS-AUTO
_computing_data_collection PROCESS-AUTO
_computing_data_reduction 'teXsan Ver. 1.11'
_computing_publication_material 'teXsan Ver. 1.11'
_computing_structure_refinement 'teXsan Ver. 1.10'
_computing_structure_solution 'DIRDIF94 (PATTY)'
_diffrn_detector_area_resol_mean 10.00
_diffrn_measured_fraction_theta_full 0.9826
_diffrn_measured_fraction_theta_max 0.9826
_diffrn_measurement_device_type 'Rigaku RAXIS-RAPID Imaging Plate'
_diffrn_measurement_method \w
_diffrn_radiation_type 'Mo K\a'
_diffrn_radiation_wavelength 0.7107
_diffrn_reflns_av_R_equivalents 0.022
_diffrn_reflns_limit_h_max 18
_diffrn_reflns_limit_h_min -18
_diffrn_reflns_limit_k_max 19
_diffrn_reflns_limit_k_min -19
_diffrn_reflns_limit_l_max 21
_diffrn_reflns_limit_l_min -21
_diffrn_reflns_number 32134
_diffrn_reflns_theta_full 27.42
_diffrn_reflns_theta_max 27.42
_exptl_absorpt_coefficient_mu 1.122
_exptl_absorpt_correction_T_max 0.894
_exptl_absorpt_correction_T_min 0.665
_exptl_absorpt_correction_type multi-scan
_exptl_absorpt_process_details '(Higashi, 1995)'
_exptl_crystal_colour red
_exptl_crystal_density_diffrn 1.684
_exptl_crystal_description platelet
_exptl_crystal_size_max 0.150
_exptl_crystal_size_mid 0.150
_exptl_crystal_size_min 0.100
_refine_diff_density_max 0.67
_refine_diff_density_min -1.16
_refine_ls_extinction_method none
_refine_ls_goodness_of_fit_ref 0.123
_refine_ls_hydrogen_treatment noref
_refine_ls_number_parameters 892
_refine_ls_number_reflns 9836
_refine_ls_R_factor_gt 0.0423
_refine_ls_shift/su_max 0.2101
_refine_ls_structure_factor_coef F
_refine_ls_weighting_scheme unit
_refine_ls_wR_factor_ref 0.0805
_reflns_number_gt 9836
_reflns_number_total 15331
_reflns_threshold_expression F^2^>3.0\s(F^2^)
_cod_data_source_file ja0576740si20051110_101334.cif
_cod_data_source_block nakacy
_cod_original_cell_volume 3428.5(1)
_cod_original_sg_symbol_H-M 'P -1 '
_cod_original_formula_sum 'C36 H34 B2 F8 O Pd2 '
_cod_database_code 4110494

loop_
_symmetry_equiv_pos_as_xyz
x,y,z
-x,-y,-z

loop_
_atom_site_label
_atom_site_type_symbol
_atom_site_fract_x
_atom_site_fract_y
_atom_site_fract_z
_atom_site_U_iso_or_equiv
_atom_site_adp_type
_atom_site_occupancy
_atom_site_calc_flag
_atom_site_refinement_flags
Pd(1) Pd 0.03608(6) 0.43505(6) 0.19319(5) 0.0253(2) Uani 1.00 d .
Pd(2) Pd 0.03501(6) 0.63023(6) 0.13050(5) 0.0257(2) Uani 1.00 d .
Pd(3) Pd -0.46489(6) -0.63711(6) 0.36641(5) 0.0273(2) Uani 1.00 d .
Pd(4) Pd -0.46513(6) -0.44194(6) 0.30841(5) 0.0267(2) Uani 1.00 d .
F(1) F -0.0006(7) 0.1911(7) 0.0427(5) 0.068(3) Uani 1.00 d .
F(2) F 0.0254(6) 0.1941(6) 0.1730(4) 0.054(2) Uani 1.00 d .
F(3) F 0.1312(7) 0.2351(8) 0.0769(6) 0.079(3) Uani 1.00 d .
F(4) F -0.0041(8) 0.3310(6) 0.0678(5) 0.076(3) Uani 1.00 d .
F(5) F 0.1723(6) 0.5382(6) 0.3430(4) 0.056(3) Uani 1.00 d .
F(6) F 0.0786(5) 0.5770(7) 0.4385(5) 0.063(3) Uani 1.00 d .
F(7) F 0.2205(6) 0.6241(7) 0.4197(5) 0.064(3) Uani 1.00 d .
F(8) F 0.2096(6) 0.4687(7) 0.4797(5) 0.063(3) Uani 1.00 d .
F(9) F 0.5990(6) 0.4078(8) 0.0632(6) 0.077(3) Uani 1.00 d .
F(10) F 0.7066(6) 0.5074(6) 0.0289(4) 0.055(2) Uani 1.00 d .
F(11) F 0.6838(7) 0.4340(6) 0.1628(4) 0.064(3) Uani 1.00 d .
F(12) F 0.7512(7) 0.3480(6) 0.0855(6) 0.073(3) Uani 1.00 d .
F(13) F 0.496(2) 0.327(1) 0.5652(8) 0.22(1) Uani 1.00 d .
F(14) F 0.396(1) 0.271(2) 0.564(1) 0.074(6) Uani 0.50 d P
F(15) F 0.5124(10) 0.1851(8) 0.5385(5) 0.102(4) Uani 1.00 d .
F(16) F 0.4900(8) 0.1937(6) 0.6689(5) 0.077(3) Uani 1.00 d .
F(17) F 0.592(2) 0.242(3) 0.593(2) 0.15(1) Uani 0.50 d P
O(1) O 0.4181(7) 0.4547(7) 0.1180(5) 0.056(3) Uani 1.00 d .
O(2) O -0.0986(6) 0.5646(7) 0.3756(5) 0.048(3) Uani 1.00 d .
C(1) C -0.0852(7) 0.3476(7) 0.2571(6) 0.026(3) Uani 1.00 d .
C(2) C -0.1058(7) 0.4458(8) 0.2357(7) 0.027(3) Uani 1.00 d .
C(3) C -0.1088(7) 0.5014(8) 0.1520(6) 0.028(3) Uani 1.00 d .
C(4) C -0.1095(7) 0.6029(8) 0.1212(6) 0.025(3) Uani 1.00 d .
C(5) C -0.1055(7) 0.6633(7) 0.1714(6) 0.025(3) Uani 1.00 d .
C(6) C -0.0846(7) 0.7540(8) 0.1362(6) 0.029(3) Uani 1.00 d .
C(7) C 0.1614(8) 0.7222(9) 0.1049(7) 0.036(3) Uani 1.00 d .
C(8) C 0.1857(7) 0.6245(8) 0.1444(7) 0.029(3) Uani 1.00 d .
C(9) C 0.1686(7) 0.5608(8) 0.1010(6) 0.030(3) Uani 1.00 d .
C(10) C 0.1701(7) 0.4602(9) 0.1355(7) 0.032(3) Uani 1.00 d .
C(11) C 0.1860(7) 0.4079(8) 0.2205(6) 0.027(3) Uani 1.00 d .
C(12) C 0.1638(7) 0.3147(8) 0.2486(7) 0.032(3) Uani 1.00 d .
C(13) C -0.0774(7) 0.2799(8) 0.3402(7) 0.033(3) Uani 1.00 d .
C(14) C -0.0752(8) 0.3070(8) 0.4112(7) 0.035(3) Uani 1.00 d .
C(15) C -0.0761(9) 0.2409(9) 0.4886(7) 0.041(3) Uani 1.00 d .
C(16) C -0.0787(10) 0.1467(9) 0.4947(8) 0.044(4) Uani 1.00 d .
C(17) C -0.080(1) 0.1179(9) 0.4250(9) 0.047(4) Uani 1.00 d .
C(18) C -0.0787(9) 0.1831(9) 0.3478(8) 0.041(4) Uani 1.00 d .
C(19) C -0.0713(8) 0.8237(8) 0.1798(7) 0.032(3) Uani 1.00 d .
C(20) C -0.0619(10) 0.9144(9) 0.1343(8) 0.046(4) Uani 1.00 d .
C(21) C -0.054(1) 0.983(1) 0.172(1) 0.060(5) Uani 1.00 d .
C(22) C -0.055(1) 0.960(1) 0.256(1) 0.062(5) Uani 1.00 d .
C(23) C -0.065(1) 0.868(1) 0.3028(9) 0.055(4) Uani 1.00 d .
C(24) C -0.0735(9) 0.8001(9) 0.2657(7) 0.040(3) Uani 1.00 d .
C(25) C 0.1702(8) 0.7995(9) 0.1390(8) 0.040(3) Uani 1.00 d .
C(26) C 0.1673(10) 0.892(1) 0.085(1) 0.059(4) Uani 1.00 d .
C(27) C 0.179(1) 0.966(1) 0.113(2) 0.077(6) Uani 1.00 d .
C(28) C 0.194(1) 0.950(1) 0.195(2) 0.083(7) Uani 1.00 d .
C(29) C 0.196(1) 0.861(1) 0.253(1) 0.070(6) Uani 1.00 d .
C(30) C 0.1847(9) 0.785(1) 0.2242(9) 0.050(4) Uani 1.00 d .
C(31) C 0.1687(8) 0.2541(9) 0.3344(7) 0.036(3) Uani 1.00 d .
C(32) C 0.1660(9) 0.1569(10) 0.3495(9) 0.051(4) Uani 1.00 d .
C(33) C 0.175(1) 0.0956(10) 0.429(1) 0.061(5) Uani 1.00 d .
C(34) C 0.187(1) 0.130(1) 0.4937(10) 0.066(5) Uani 1.00 d .
C(35) C 0.1890(10) 0.226(1) 0.4810(8) 0.060(5) Uani 1.00 d .
C(36) C 0.1785(8) 0.2882(10) 0.4013(8) 0.043(3) Uani 1.00 d .
C(37) C -0.5887(7) -0.7287(8) 0.3584(6) 0.030(3) Uani 1.00 d .
C(38) C -0.6067(7) -0.6305(8) 0.3181(7) 0.029(3) Uani 1.00 d .
C(39) C -0.6086(7) -0.5677(8) 0.3669(7) 0.029(3) Uani 1.00 d .
C(40) C -0.6090(7) -0.4660(8) 0.3352(7) 0.029(3) Uani 1.00 d .
C(41) C -0.6063(7) -0.4141(8) 0.2506(7) 0.029(3) Uani 1.00 d .
C(42) C -0.5863(7) -0.3203(8) 0.2299(7) 0.030(3) Uani 1.00 d .
C(43) C -0.3408(8) -0.3550(8) 0.2726(7) 0.031(3) Uani 1.00 d .
C(44) C -0.3160(7) -0.4539(8) 0.2966(7) 0.030(3) Uani 1.00 d .
C(45) C -0.3312(8) -0.5073(9) 0.3783(7) 0.034(3) Uani 1.00 d .
C(46) C -0.3301(7) -0.6092(9) 0.4079(6) 0.033(3) Uani 1.00 d .
C(47) C -0.3139(7) -0.6714(8) 0.3596(6) 0.030(3) Uani 1.00 d .
C(48) C -0.3387(7) -0.7629(8) 0.3881(7) 0.032(3) Uani 1.00 d .
C(49) C -0.5832(8) -0.8027(8) 0.3184(8) 0.036(3) Uani 1.00 d .
C(50) C -0.5897(10) -0.8939(9) 0.3680(9) 0.050(4) Uani 1.00 d .
C(51) C -0.592(1) -0.968(1) 0.332(1) 0.068(5) Uani 1.00 d .
C(52) C -0.586(1) -0.947(1) 0.248(1) 0.071(6) Uani 1.00 d .
C(53) C -0.579(1) -0.858(1) 0.199(1) 0.068(5) Uani 1.00 d .
C(54) C -0.577(1) -0.785(1) 0.2337(8) 0.049(4) Uani 1.00 d .
C(55) C -0.5787(7) -0.2586(8) 0.1464(6) 0.028(3) Uani 1.00 d .
C(56) C -0.5844(9) -0.2865(9) 0.0745(8) 0.039(3) Uani 1.00 d .
C(57) C -0.5833(10) -0.2215(10) -0.0023(8) 0.046(4) Uani 1.00 d .
C(58) C -0.5750(10) -0.1285(9) -0.0104(8) 0.045(4) Uani 1.00 d .
C(59) C -0.5666(10) -0.0992(9) 0.0580(8) 0.044(4) Uani 1.00 d .
C(60) C -0.5682(9) -0.1629(9) 0.1361(8) 0.040(3) Uani 1.00 d .
C(61) C -0.3357(7) -0.2925(8) 0.1891(7) 0.033(3) Uani 1.00 d .
C(62) C -0.3378(8) -0.3232(9) 0.1197(7) 0.038(3) Uani 1.00 d .
C(63) C -0.3259(9) -0.2621(10) 0.0419(8) 0.045(4) Uani 1.00 d .
C(64) C -0.3133(9) -0.1691(10) 0.0336(9) 0.050(4) Uani 1.00 d .
C(65) C -0.3123(9) -0.1370(9) 0.101(1) 0.051(4) Uani 1.00 d .
C(66) C -0.3243(9) -0.1973(9) 0.1785(8) 0.042(4) Uani 1.00 d .
C(67) C -0.3333(8) -0.8308(8) 0.3415(7) 0.036(3) Uani 1.00 d .
C(68) C -0.3566(10) -0.9216(10) 0.3794(9) 0.052(4) Uani 1.00 d .
C(69) C -0.351(1) -0.989(1) 0.337(1) 0.070(5) Uani 1.00 d .
C(70) C -0.318(1) -0.968(1) 0.259(1) 0.068(6) Uani 1.00 d .
C(71) C -0.295(1) -0.880(1) 0.2217(9) 0.058(5) Uani 1.00 d .
C(72) C -0.3038(9) -0.8102(9) 0.2606(8) 0.044(4) Uani 1.00 d .
B(1) B 0.038(1) 0.236(1) 0.0914(8) 0.041(4) Uani 1.00 d .
B(2) B 0.1697(10) 0.554(1) 0.4200(8) 0.041(4) Uani 1.00 d .
B(3) B 0.686(1) 0.424(1) 0.0855(8) 0.039(4) Uani 1.00 d .
B(4) B 0.492(1) 0.238(1) 0.5886(9) 0.050(5) Uani 1.00 d .
H(1) H -0.1107 0.4692 0.1070 0.0469 Uiso 1.00 calc .
H(2) H -0.1132 0.6313 0.0595 0.0469 Uiso 1.00 calc .
H(3) H -0.6214 -0.5853 0.4262 0.0469 Uiso 1.00 calc .
H(4) H -0.5876 -0.2909 0.2722 0.0469 Uiso 1.00 calc .
H(5) H -0.0880 0.7821 0.0785 0.0469 Uiso 1.00 calc .
H(6) H 0.2050 0.6012 0.2075 0.0469 Uiso 1.00 calc .
H(7) H 0.1600 0.2870 0.2059 0.0469 Uiso 1.00 calc .
H(8) H -0.2897 -0.6539 0.2980 0.0469 Uiso 1.00 calc .
H(9) H -0.3551 -0.7948 0.4461 0.0469 Uiso 1.00 calc .
H(10) H -0.2897 -0.4962 0.2562 0.0469 Uiso 1.00 calc .
H(11) H -0.1134 0.4716 0.2792 0.0469 Uiso 1.00 calc .
H(12) H -0.1106 0.6445 0.2260 0.0469 Uiso 1.00 calc .
H(13) H -0.3359 -0.3270 0.3131 0.0469 Uiso 1.00 calc .
H(14) H -0.0605 0.9306 0.0745 0.0557 Uiso 1.00 calc .
H(15) H -0.0469 1.0478 0.1396 0.0714 Uiso 1.00 calc .
H(16) H -0.0481 1.0075 0.2837 0.0727 Uiso 1.00 calc .
H(17) H -0.0650 0.8517 0.3627 0.0662 Uiso 1.00 calc .
H(18) H -0.0807 0.7364 0.2987 0.0483 Uiso 1.00 calc .
H(19) H 0.1570 0.9024 0.0256 0.0725 Uiso 1.00 calc .
H(20) H 0.1773 1.0303 0.0751 0.0919 Uiso 1.00 calc .
H(21) H 0.2040 1.0034 0.2151 0.0957 Uiso 1.00 calc .
H(22) H 0.2045 0.8512 0.3122 0.0853 Uiso 1.00 calc .
H(23) H 0.1877 0.7213 0.2627 0.0599 Uiso 1.00 calc .
H(24) H 0.1576 0.1325 0.3027 0.0627 Uiso 1.00 calc .
H(25) H 0.1732 0.0280 0.4387 0.0713 Uiso 1.00 calc .
H(26) H 0.1960 0.0866 0.5494 0.0776 Uiso 1.00 calc .
H(27) H 0.1977 0.2490 0.5279 0.0746 Uiso 1.00 calc .
H(28) H 0.1786 0.3564 0.3920 0.0517 Uiso 1.00 calc .
H(29) H -0.0735 0.3731 0.4063 0.0409 Uiso 1.00 calc .
H(30) H -0.0738 0.2603 0.5376 0.0493 Uiso 1.00 calc .
H(31) H -0.0800 0.1009 0.5486 0.0528 Uiso 1.00 calc .
H(32) H -0.0807 0.0515 0.4301 0.0568 Uiso 1.00 calc .
H(33) H -0.0787 0.1629 0.2988 0.0497 Uiso 1.00 calc .
H(34) H -0.5892 -0.3523 0.0801 0.0468 Uiso 1.00 calc .
H(35) H -0.5884 -0.2414 -0.0510 0.0558 Uiso 1.00 calc .
H(36) H -0.5748 -0.0835 -0.0649 0.0531 Uiso 1.00 calc .
H(37) H -0.5595 -0.0337 0.0519 0.0531 Uiso 1.00 calc .
H(38) H -0.5619 -0.1431 0.1847 0.0484 Uiso 1.00 calc .
H(39) H -0.3470 -0.3883 0.1263 0.0459 Uiso 1.00 calc .
H(40) H -0.3261 -0.2842 -0.0064 0.0549 Uiso 1.00 calc .
H(41) H -0.3048 -0.1269 -0.0207 0.0590 Uiso 1.00 calc .
H(42) H -0.3028 -0.0716 0.0946 0.0614 Uiso 1.00 calc .
H(43) H -0.3250 -0.1746 0.2264 0.0513 Uiso 1.00 calc .
H(44) H -0.3756 -0.9371 0.4360 0.0637 Uiso 1.00 calc .
H(45) H -0.3702 -1.0508 0.3620 0.0826 Uiso 1.00 calc .
H(46) H -0.3098 -1.0153 0.2309 0.0798 Uiso 1.00 calc .
H(47) H -0.2717 -0.8656 0.1659 0.0693 Uiso 1.00 calc .
H(48) H -0.2891 -0.7473 0.2322 0.0528 Uiso 1.00 calc .
H(49) H -0.5931 -0.9071 0.4281 0.0616 Uiso 1.00 calc .
H(50) H -0.5957 -1.0318 0.3660 0.0822 Uiso 1.00 calc .
H(51) H -0.5865 -0.9973 0.2227 0.0823 Uiso 1.00 calc .
H(52) H -0.5749 -0.8435 0.1398 0.0814 Uiso 1.00 calc .
H(53) H -0.5699 -0.7216 0.1991 0.0587 Uiso 1.00 calc .
H(54) H -0.3362 -0.4874 0.4201 0.0469 Uiso 1.00 calc .
H(55) H -0.6144 -0.6045 0.2560 0.0469 Uiso 1.00 calc .
H(56) H -0.5954 -0.7546 0.4213 0.0469 Uiso 1.00 calc .
H(57) H -0.0406 0.5702 0.3906 0.0469 Uiso 1.00 calc .
H(58) H -0.1439 0.5502 0.4208 0.0469 Uiso 1.00 calc .
H(59) H 0.1496 0.7335 0.0457 0.0469 Uiso 1.00 calc .
H(60) H -0.0746 0.3089 0.2254 0.0469 Uiso 1.00 calc .
H(61) H -0.3346 -0.6404 0.4685 0.0469 Uiso 1.00 calc .
H(62) H 0.1544 0.5878 0.0424 0.0507 Uiso 1.00 calc .
H(63) H 0.1594 0.4247 0.0981 0.0507 Uiso 1.00 calc .
H(64) H 0.2116 0.4361 0.2583 0.0507 Uiso 1.00 calc .
H(65) H -0.6113 -0.4304 0.3744 0.0507 Uiso 1.00 calc .
H(66) H -0.6175 -0.4430 0.2083 0.0507 Uiso 1.00 calc .

loop_
_atom_site_aniso_label
_atom_site_aniso_U_11
_atom_site_aniso_U_22
_atom_site_aniso_U_33
_atom_site_aniso_U_12
_atom_site_aniso_U_13
_atom_site_aniso_U_23
Pd(1) 0.0201(4) 0.0303(4) 0.0255(4) -0.0018(3) 0.0012(3) -0.0096(3)
Pd(2) 0.0215(4) 0.0301(4) 0.0237(4) -0.0020(3) 0.0016(3) -0.0062(3)
Pd(3) 0.0212(4) 0.0360(5) 0.0234(4) -0.0033(3) 0.0011(3) -0.0075(4)
Pd(4) 0.0206(4) 0.0354(5) 0.0260(4) -0.0038(3) 0.0023(3) -0.0125(4)
F(1) 0.102(7) 0.076(6) 0.036(4) -0.039(5) 0.003(4) -0.022(4)
F(2) 0.081(6) 0.054(5) 0.028(4) -0.019(4) 0.010(4) -0.010(3)
F(3) 0.058(6) 0.117(9) 0.061(6) -0.014(6) 0.010(5) -0.026(6)
F(4) 0.114(8) 0.051(5) 0.053(5) 0.006(5) 0.007(5) -0.011(4)
F(5) 0.079(6) 0.064(5) 0.034(4) -0.019(4) 0.006(4) -0.024(4)
F(6) 0.032(4) 0.094(7) 0.072(6) -0.009(4) 0.011(4) -0.039(5)
F(7) 0.054(5) 0.094(7) 0.068(5) -0.031(5) 0.017(4) -0.052(5)
F(8) 0.061(5) 0.086(6) 0.038(4) 0.006(5) -0.005(4) -0.021(4)
F(9) 0.055(6) 0.106(8) 0.086(7) -0.030(5) -0.005(5) -0.044(6)
F(10) 0.073(6) 0.056(5) 0.035(4) -0.014(4) 0.011(4) -0.011(4)
F(11) 0.111(7) 0.061(5) 0.029(4) -0.032(5) 0.013(4) -0.020(4)
F(12) 0.079(6) 0.059(5) 0.067(6) 0.008(5) 0.030(5) -0.005(4)
F(13) 0.51(4) 0.08(1) 0.059(8) -0.03(2) 0.06(2) -0.012(7)
F(14) 0.039(9) 0.13(2) 0.046(10) 0.03(1) -0.009(7) -0.03(1)
F(15) 0.18(1) 0.079(7) 0.040(5) 0.022(7) 0.003(6) -0.023(5)
F(16) 0.134(9) 0.059(6) 0.032(4) -0.005(6) 0.012(5) -0.008(4)
F(17) 0.12(2) 0.26(4) 0.11(2) -0.13(3) 0.05(2) -0.06(3)
O(1) 0.074(7) 0.054(6) 0.035(5) -0.007(5) 0.012(5) -0.008(4)
O(2) 0.049(5) 0.069(6) 0.030(4) -0.021(5) 0.004(4) -0.012(4)
C(1) 0.019(5) 0.030(5) 0.032(5) -0.005(4) 0.006(4) -0.014(4)
C(2) 0.022(5) 0.032(6) 0.031(5) -0.004(4) 0.004(4) -0.013(5)
C(3) 0.016(5) 0.042(6) 0.028(5) -0.006(4) 0.002(4) -0.015(5)
C(4) 0.014(5) 0.039(6) 0.023(5) -0.004(4) -0.004(4) -0.009(4)
C(5) 0.021(5) 0.029(5) 0.025(5) 0.003(4) 0.000(4) -0.009(4)
C(6) 0.026(5) 0.029(6) 0.025(5) 0.005(4) -0.001(4) -0.005(4)
C(7) 0.024(6) 0.040(7) 0.040(6) -0.003(5) 0.004(5) -0.006(5)
C(8) 0.017(5) 0.034(6) 0.030(5) -0.005(4) 0.004(4) -0.002(5)
C(9) 0.019(5) 0.045(6) 0.023(5) -0.003(4) 0.006(4) -0.009(5)
C(10) 0.026(6) 0.045(7) 0.029(5) -0.003(5) 0.008(4) -0.019(5)
C(11) 0.019(5) 0.031(6) 0.029(5) -0.001(4) 0.003(4) -0.009(4)
C(12) 0.020(5) 0.040(6) 0.038(6) 0.001(5) 0.001(4) -0.017(5)
C(13) 0.019(5) 0.042(7) 0.036(6) -0.002(5) 0.003(4) -0.012(5)
C(14) 0.033(6) 0.030(6) 0.042(6) -0.005(5) 0.000(5) -0.012(5)
C(15) 0.046(7) 0.046(7) 0.030(6) -0.001(6) 0.003(5) -0.014(5)
C(16) 0.052(8) 0.040(7) 0.035(6) -0.009(6) 0.010(6) -0.003(5)
C(17) 0.058(9) 0.032(7) 0.053(8) -0.010(6) 0.013(7) -0.011(6)
C(18) 0.044(7) 0.042(7) 0.044(7) -0.008(6) 0.008(6) -0.022(6)
C(19) 0.025(6) 0.032(6) 0.035(6) 0.004(4) -0.003(4) -0.009(5)
C(20) 0.047(8) 0.039(7) 0.050(8) 0.000(6) 0.003(6) -0.011(6)
C(21) 0.06(1) 0.041(8) 0.07(1) -0.010(7) 0.010(8) -0.018(8)
C(22) 0.06(1) 0.051(9) 0.09(1) -0.005(7) 0.002(9) -0.046(9)
C(23) 0.064(10) 0.056(9) 0.051(8) -0.002(7) 0.003(7) -0.030(7)
C(24) 0.048(7) 0.039(7) 0.034(6) -0.009(6) 0.006(5) -0.012(5)
C(25) 0.019(5) 0.036(7) 0.062(8) -0.004(5) 0.005(5) -0.010(6)
C(26) 0.041(8) 0.040(8) 0.09(1) -0.012(6) 0.009(7) -0.006(8)
C(27) 0.06(1) 0.046(9) 0.13(2) -0.015(8) 0.02(1) -0.03(1)
C(28) 0.05(1) 0.06(1) 0.16(2) -0.017(8) 0.02(1) -0.06(1)
C(29) 0.051(9) 0.09(1) 0.10(1) -0.007(9) 0.003(9) -0.06(1)
C(30) 0.035(7) 0.059(9) 0.061(9) -0.005(6) 0.006(6) -0.026(7)
C(31) 0.020(5) 0.043(7) 0.041(6) 0.000(5) 0.001(5) -0.006(5)
C(32) 0.037(7) 0.042(8) 0.067(9) -0.006(6) 0.000(6) -0.008(7)
C(33) 0.053(9) 0.033(7) 0.08(1) -0.011(6) -0.004(8) 0.013(7)
C(34) 0.040(8) 0.08(1) 0.055(9) -0.012(8) -0.002(7) 0.018(8)
C(35) 0.042(8) 0.09(1) 0.036(7) -0.019(8) 0.003(6) -0.003(7)
C(36) 0.031(6) 0.052(8) 0.037(6) -0.008(6) -0.003(5) -0.001(6)
C(37) 0.021(5) 0.041(6) 0.024(5) -0.009(4) 0.004(4) -0.003(5)
C(38) 0.014(5) 0.042(6) 0.031(5) -0.005(4) 0.003(4) -0.012(5)
C(39) 0.019(5) 0.039(6) 0.031(5) -0.005(4) 0.006(4) -0.014(5)
C(40) 0.020(5) 0.031(6) 0.035(6) -0.005(4) 0.006(4) -0.010(5)
C(41) 0.016(5) 0.039(6) 0.030(5) -0.005(4) 0.003(4) -0.008(5)
C(42) 0.023(5) 0.034(6) 0.037(6) 0.003(4) -0.003(4) -0.018(5)
C(43) 0.025(5) 0.042(7) 0.036(6) -0.017(5) 0.006(4) -0.019(5)
C(44) 0.019(5) 0.040(6) 0.034(6) -0.005(4) -0.005(4) -0.014(5)
C(45) 0.025(5) 0.050(7) 0.033(6) -0.002(5) -0.002(4) -0.024(5)
C(46) 0.022(5) 0.049(7) 0.023(5) -0.005(5) -0.005(4) -0.007(5)
C(47) 0.018(5) 0.048(7) 0.023(5) -0.001(5) -0.003(4) -0.012(5)
C(48) 0.018(5) 0.039(6) 0.029(5) 0.006(4) -0.005(4) -0.001(5)
C(49) 0.024(6) 0.032(6) 0.052(7) -0.006(5) -0.001(5) -0.012(5)
C(50) 0.048(8) 0.034(7) 0.065(9) -0.008(6) -0.001(7) -0.009(6)
C(51) 0.053(9) 0.032(8) 0.12(2) -0.010(7) 0.002(10) -0.019(9)
C(52) 0.08(1) 0.039(8) 0.11(1) -0.007(8) 0.00(1) -0.042(9)
C(53) 0.08(1) 0.06(1) 0.06(1) 0.000(9) -0.014(9) -0.038(9)
C(54) 0.056(9) 0.049(8) 0.046(7) -0.005(7) -0.002(6) -0.021(6)
C(55) 0.020(5) 0.033(6) 0.030(5) 0.000(4) -0.004(4) -0.010(4)
C(56) 0.037(7) 0.038(7) 0.045(7) -0.007(5) -0.001(5) -0.016(6)
C(57) 0.051(8) 0.048(8) 0.035(7) -0.004(6) -0.003(6) -0.010(6)
C(58) 0.052(8) 0.038(7) 0.039(7) -0.006(6) 0.000(6) -0.003(6)
C(59) 0.051(8) 0.030(6) 0.045(7) -0.004(6) -0.002(6) -0.006(5)
C(60) 0.035(7) 0.041(7) 0.045(7) -0.004(5) -0.004(5) -0.013(6)
C(61) 0.015(5) 0.041(6) 0.041(6) -0.004(4) 0.004(4) -0.012(5)
C(62) 0.028(6) 0.044(7) 0.042(7) -0.007(5) 0.004(5) -0.013(5)
C(63) 0.037(7) 0.051(8) 0.040(7) -0.005(6) 0.003(5) -0.006(6)
C(64) 0.033(7) 0.045(8) 0.056(8) 0.001(6) 0.004(6) 0.005(6)
C(65) 0.035(7) 0.035(7) 0.08(1) -0.008(6) 0.005(7) -0.011(7)
C(66) 0.038(7) 0.036(7) 0.057(8) -0.004(5) 0.006(6) -0.021(6)
C(67) 0.022(5) 0.033(6) 0.044(7) 0.002(5) -0.004(5) -0.004(5)
C(68) 0.043(8) 0.038(7) 0.065(9) -0.004(6) -0.003(7) -0.002(6)
C(69) 0.07(1) 0.029(7) 0.10(1) -0.002(7) -0.015(10) -0.011(8)
C(70) 0.08(1) 0.045(9) 0.09(1) 0.003(8) -0.017(10) -0.038(9)
C(71) 0.059(9) 0.054(9) 0.062(9) 0.010(7) -0.007(7) -0.030(8)
C(72) 0.040(7) 0.042(7) 0.049(7) -0.006(6) -0.002(6) -0.014(6)
B(1) 0.056(9) 0.047(8) 0.024(6) -0.007(7) 0.007(6) -0.016(6)
B(2) 0.035(7) 0.064(10) 0.032(7) -0.007(7) 0.003(6) -0.027(7)
B(3) 0.040(8) 0.052(9) 0.032(7) -0.013(7) 0.008(6) -0.021(6)
B(4) 0.09(1) 0.038(8) 0.024(7) -0.013(8) 0.015(7) -0.012(6)

loop_
_atom_type_symbol
_atom_type_description
_atom_type_scat_dispersion_real
_atom_type_scat_dispersion_imag
_atom_type_scat_source
C C 0.003 0.002
;International Tables for Crystallography
(1992, Vol. C, Tables 4.2.6.8 and 6.1.1.1)
;
H H 0.000 0.000
;International Tables for Crystallography
(1992, Vol. C, Table 6.1.1.2)
;
Pd Pd -0.999 1.007
;International Tables for Crystallography
(1992, Vol. C, Tables 4.2.6.8 and 6.1.1.1)
;
B B 0.001 0.001
;International Tables for Crystallography
(1992, Vol. C, Tables 4.2.6.8 and 6.1.1.1)
;
F F 0.017 0.010
;International Tables for Crystallography
(1992, Vol. C, Tables 4.2.6.8 and 6.1.1.1)
;
O O 0.011 0.006
;International Tables for Crystallography
(1992, Vol. C, Tables 4.2.6.8 and 6.1.1.1)
;

loop_
_geom_angle_atom_site_label_1
_geom_angle_atom_site_label_2
_geom_angle_atom_site_label_3
_geom_angle
_geom_angle_publ_flag
Pd(2) Pd(1) C(1) 130.0(2) yes
Pd(2) Pd(1) C(2) 95.3(3) yes
Pd(2) Pd(1) C(3) 72.5(3) yes
Pd(2) Pd(1) C(10) 71.5(3) yes
Pd(2) Pd(1) C(11) 92.4(3) yes
Pd(2) Pd(1) C(12) 128.4(3) yes
C(1) Pd(1) C(2) 34.7(4) yes
C(1) Pd(1) C(3) 63.2(4) yes
C(1) Pd(1) C(10) 158.2(4) yes
C(1) Pd(1) C(11) 130.7(4) yes
C(1) Pd(1) C(12) 97.5(4) yes
C(2) Pd(1) C(3) 37.6(4) yes
C(2) Pd(1) C(10) 166.6(4) yes
C(2) Pd(1) C(11) 149.7(4) yes
C(2) Pd(1) C(12) 128.2(4) yes
C(3) Pd(1) C(10) 131.6(4) yes
C(3) Pd(1) C(11) 164.9(4) yes
C(3) Pd(1) C(12) 159.0(4) yes
C(10) Pd(1) C(11) 37.8(4) yes
C(10) Pd(1) C(12) 64.6(4) yes
C(11) Pd(1) C(12) 36.1(4) yes
Pd(1) Pd(2) C(4) 72.1(3) yes
Pd(1) Pd(2) C(5) 93.0(3) yes
Pd(1) Pd(2) C(6) 128.0(3) yes
Pd(1) Pd(2) C(7) 130.9(3) yes
Pd(1) Pd(2) C(8) 95.9(3) yes
Pd(1) Pd(2) C(9) 72.9(3) yes
C(4) Pd(2) C(5) 37.8(4) yes
C(4) Pd(2) C(6) 63.8(4) yes
C(4) Pd(2) C(7) 156.4(4) yes
C(4) Pd(2) C(8) 167.7(4) yes
C(4) Pd(2) C(9) 132.1(4) yes
C(5) Pd(2) C(6) 35.0(4) yes
C(5) Pd(2) C(7) 130.3(4) yes
C(5) Pd(2) C(8) 149.7(4) yes
C(5) Pd(2) C(9) 165.8(4) yes
C(6) Pd(2) C(7) 97.5(4) yes
C(6) Pd(2) C(8) 128.1(4) yes
C(6) Pd(2) C(9) 159.1(4) yes
C(7) Pd(2) C(8) 35.1(4) yes
C(7) Pd(2) C(9) 63.2(4) yes
C(8) Pd(2) C(9) 37.7(4) yes
Pd(4) Pd(3) C(37) 129.6(3) yes
Pd(4) Pd(3) C(38) 94.9(3) yes
Pd(4) Pd(3) C(39) 72.5(3) yes
Pd(4) Pd(3) C(46) 72.6(3) yes
Pd(4) Pd(3) C(47) 93.8(3) yes
Pd(4) Pd(3) C(48) 129.5(3) yes
C(37) Pd(3) C(38) 34.8(4) yes
C(37) Pd(3) C(39) 63.1(4) yes
C(37) Pd(3) C(46) 157.3(4) yes
C(37) Pd(3) C(47) 130.3(4) yes
C(37) Pd(3) C(48) 97.1(4) yes
C(38) Pd(3) C(39) 38.0(4) yes
C(38) Pd(3) C(46) 167.3(4) yes
C(38) Pd(3) C(47) 149.9(4) yes
C(38) Pd(3) C(48) 127.9(4) yes
C(39) Pd(3) C(46) 131.9(4) yes
C(39) Pd(3) C(47) 166.1(4) yes
C(39) Pd(3) C(48) 158.0(4) yes
C(46) Pd(3) C(47) 37.4(4) yes
C(46) Pd(3) C(48) 64.3(4) yes
C(47) Pd(3) C(48) 35.7(4) yes
Pd(3) Pd(4) C(40) 72.2(3) yes
Pd(3) Pd(4) C(41) 93.1(3) yes
Pd(3) Pd(4) C(42) 128.5(3) yes
Pd(3) Pd(4) C(43) 130.3(3) yes
Pd(3) Pd(4) C(44) 94.4(3) yes
Pd(3) Pd(4) C(45) 72.3(3) yes
C(40) Pd(4) C(41) 37.7(4) yes
C(40) Pd(4) C(42) 63.7(4) yes
C(40) Pd(4) C(43) 157.3(4) yes
C(40) Pd(4) C(44) 166.5(4) yes
C(40) Pd(4) C(45) 131.7(4) yes
C(41) Pd(4) C(42) 35.4(4) yes
C(41) Pd(4) C(43) 129.6(4) yes
C(41) Pd(4) C(44) 149.5(4) yes
C(41) Pd(4) C(45) 165.4(4) yes
C(42) Pd(4) C(43) 97.2(4) yes
C(42) Pd(4) C(44) 129.1(4) yes
C(42) Pd(4) C(45) 159.1(4) yes
C(43) Pd(4) C(44) 35.9(4) yes
C(43) Pd(4) C(45) 64.2(4) yes
C(44) Pd(4) C(45) 37.8(4) yes
F(17) F(13) B(4) 56(1) yes
F(13) F(17) B(4) 46(1) yes
Pd(1) C(1) C(2) 63.8(6) yes
Pd(1) C(1) C(13) 124.9(7) yes
C(2) C(1) C(13) 127.1(10) yes
Pd(1) C(2) C(1) 81.5(6) yes
Pd(1) C(2) C(3) 71.9(6) yes
C(1) C(2) C(3) 120.1(10) yes
Pd(1) C(3) C(2) 70.5(6) yes
Pd(1) C(3) C(4) 107.3(7) yes
C(2) C(3) C(4) 126.5(10) yes
Pd(2) C(4) C(3) 108.0(7) yes
Pd(2) C(4) C(5) 70.7(6) yes
C(3) C(4) C(5) 124.9(9) yes
Pd(2) C(5) C(4) 71.5(6) yes
Pd(2) C(5) C(6) 79.5(6) yes
C(4) C(5) C(6) 119.2(9) yes
Pd(2) C(6) C(5) 65.5(6) yes
Pd(2) C(6) C(19) 122.8(7) yes
C(5) C(6) C(19) 126.5(10) yes
Pd(2) C(7) C(8) 63.6(6) yes
Pd(2) C(7) C(25) 124.2(8) yes
C(8) C(7) C(25) 127(1) yes
Pd(2) C(8) C(7) 81.3(7) yes
Pd(2) C(8) C(9) 71.7(6) yes
C(7) C(8) C(9) 118(1) yes
Pd(2) C(9) C(8) 70.6(6) yes
Pd(2) C(9) C(10) 107.0(7) yes
C(8) C(9) C(10) 126.5(9) yes
Pd(1) C(10) C(9) 108.5(7) yes
Pd(1) C(10) C(11) 69.7(6) yes
C(9) C(10) C(11) 125.3(10) yes
Pd(1) C(11) C(10) 72.5(6) yes
Pd(1) C(11) C(12) 79.0(6) yes
C(10) C(11) C(12) 119(1) yes
Pd(1) C(12) C(11) 65.0(6) yes
Pd(1) C(12) C(31) 121.8(7) yes
C(11) C(12) C(31) 126(1) yes
C(1) C(13) C(14) 123(1) yes
C(1) C(13) C(18) 117(1) yes
C(14) C(13) C(18) 118(1) yes
C(13) C(14) C(15) 120(1) yes
C(14) C(15) C(16) 119(1) yes
C(15) C(16) C(17) 120(1) yes
C(16) C(17) C(18) 120(1) yes
C(13) C(18) C(17) 119(1) yes
C(6) C(19) C(20) 118(1) yes
C(6) C(19) C(24) 121(1) yes
C(20) C(19) C(24) 119(1) yes
C(19) C(20) C(21) 120(1) yes
C(20) C(21) C(22) 119(1) yes
C(21) C(22) C(23) 119(1) yes
C(22) C(23) C(24) 120(1) yes
C(19) C(24) C(23) 119(1) yes
C(7) C(25) C(26) 119(1) yes
C(7) C(25) C(30) 122(1) yes
C(26) C(25) C(30) 117(1) yes
C(25) C(26) C(27) 121(1) yes
C(26) C(27) C(28) 119(1) yes
C(27) C(28) C(29) 122(1) yes
C(28) C(29) C(30) 118(1) yes
C(25) C(30) C(29) 120(1) yes
C(12) C(31) C(32) 118(1) yes
C(12) C(31) C(36) 123(1) yes
C(32) C(31) C(36) 118(1) yes
C(31) C(32) C(33) 120(1) yes
C(32) C(33) C(34) 119(1) yes
C(33) C(34) C(35) 121(1) yes
C(34) C(35) C(36) 119(1) yes
C(31) C(36) C(35) 120(1) yes
Pd(3) C(37) C(38) 62.9(6) yes
Pd(3) C(37) C(49) 125.3(7) yes
C(38) C(37) C(49) 125.6(10) yes
Pd(3) C(38) C(37) 82.3(6) yes
Pd(3) C(38) C(39) 71.1(6) yes
C(37) C(38) C(39) 118.2(10) yes
Pd(3) C(39) C(38) 70.9(6) yes
Pd(3) C(39) C(40) 107.5(7) yes
C(38) C(39) C(40) 125.4(10) yes
Pd(4) C(40) C(39) 107.8(7) yes
Pd(4) C(40) C(41) 71.2(6) yes
C(39) C(40) C(41) 124(1) yes
Pd(4) C(41) C(40) 71.1(6) yes
Pd(4) C(41) C(42) 80.3(6) yes
C(40) C(41) C(42) 118(1) yes
Pd(4) C(42) C(41) 64.3(6) yes
Pd(4) C(42) C(55) 125.1(7) yes
C(41) C(42) C(55) 125.3(10) yes
Pd(4) C(43) C(44) 64.7(6) yes
Pd(4) C(43) C(61) 120.9(7) yes
C(44) C(43) C(61) 124(1) yes
Pd(4) C(44) C(43) 79.4(6) yes
Pd(4) C(44) C(45) 73.0(6) yes
C(43) C(44) C(45) 118(1) yes
Pd(4) C(45) C(44) 69.2(6) yes
Pd(4) C(45) C(46) 108.0(7) yes
C(44) C(45) C(46) 125(1) yes
Pd(3) C(46) C(45) 107.1(7) yes
Pd(3) C(46) C(47) 70.4(6) yes
C(45) C(46) C(47) 125.4(10) yes
Pd(3) C(47) C(46) 72.2(6) yes
Pd(3) C(47) C(48) 79.1(6) yes
C(46) C(47) C(48) 119.9(10) yes
Pd(3) C(48) C(47) 65.2(6) yes
Pd(3) C(48) C(67) 121.7(7) yes
C(47) C(48) C(67) 125(1) yes
C(37) C(49) C(50) 117(1) yes
C(37) C(49) C(54) 123(1) yes
C(50) C(49) C(54) 119(1) yes
C(49) C(50) C(51) 119(1) yes
C(50) C(51) C(52) 119(1) yes
C(51) C(52) C(53) 121(1) yes
C(52) C(53) C(54) 120(1) yes
C(49) C(54) C(53) 120(1) yes
C(42) C(55) C(56) 124(1) yes
C(42) C(55) C(60) 117.8(10) yes
C(56) C(55) C(60) 117(1) yes
C(55) C(56) C(57) 120(1) yes
C(56) C(57) C(58) 120(1) yes
C(57) C(58) C(59) 120(1) yes
C(58) C(59) C(60) 120(1) yes
C(55) C(60) C(59) 120(1) yes
C(43) C(61) C(62) 123(1) yes
C(43) C(61) C(66) 118(1) yes
C(62) C(61) C(66) 118(1) yes
C(61) C(62) C(63) 120(1) yes
C(62) C(63) C(64) 119(1) yes
C(63) C(64) C(65) 120(1) yes
C(64) C(65) C(66) 119(1) yes
C(61) C(66) C(65) 120(1) yes
C(48) C(67) C(68) 119(1) yes
C(48) C(67) C(72) 122(1) yes
C(68) C(67) C(72) 118(1) yes
C(67) C(68) C(69) 120(1) yes
C(68) C(69) C(70) 119(1) yes
C(69) C(70) C(71) 120(1) yes
C(70) C(71) C(72) 121(1) yes
C(67) C(72) C(71) 119(1) yes
F(1) B(1) F(2) 111(1) yes
F(1) B(1) F(3) 108(1) yes
F(1) B(1) F(4) 108(1) yes
F(2) B(1) F(3) 110(1) yes
F(2) B(1) F(4) 109(1) yes
F(3) B(1) F(4) 107(1) yes
F(5) B(2) F(6) 110(1) yes
F(5) B(2) F(7) 109(1) yes
F(5) B(2) F(8) 108(1) yes
F(6) B(2) F(7) 110(1) yes
F(6) B(2) F(8) 108(1) yes
F(7) B(2) F(8) 109(1) yes
F(9) B(3) F(10) 108(1) yes
F(9) B(3) F(11) 109(1) yes
F(9) B(3) F(12) 109(1) yes
F(10) B(3) F(11) 109(1) yes
F(10) B(3) F(12) 110(1) yes
F(11) B(3) F(12) 109(1) yes
F(13) B(4) F(14) 82(1) yes
F(13) B(4) F(15) 121(1) yes
F(13) B(4) F(16) 118(1) yes
F(13) B(4) F(17) 76(2) yes
F(14) B(4) F(15) 98(1) yes
F(14) B(4) F(16) 102(1) yes
F(14) B(4) F(17) 158(2) yes
F(15) B(4) F(16) 117(1) yes
F(15) B(4) F(17) 86(1) yes
F(16) B(4) F(17) 93(1) yes

loop_
_geom_bond_atom_site_label_1
_geom_bond_atom_site_label_2
_geom_bond_distance
_geom_bond_publ_flag
Pd(1) Pd(2) 2.770(1) yes
Pd(1) C(1) 2.398(10) yes
Pd(1) C(2) 2.18(1) yes
Pd(1) C(3) 2.19(1) yes
Pd(1) C(10) 2.20(1) yes
Pd(1) C(11) 2.17(1) yes
Pd(1) C(12) 2.35(1) yes
Pd(2) C(4) 2.196(9) yes
Pd(2) C(5) 2.184(10) yes
Pd(2) C(6) 2.36(1) yes
Pd(2) C(7) 2.40(1) yes
Pd(2) C(8) 2.17(1) yes
Pd(2) C(9) 2.19(1) yes
Pd(3) Pd(4) 2.767(1) yes
Pd(3) C(37) 2.42(1) yes
Pd(3) C(38) 2.18(1) yes
Pd(3) C(39) 2.18(1) yes
Pd(3) C(46) 2.20(1) yes
Pd(3) C(47) 2.18(1) yes
Pd(3) C(48) 2.36(1) yes
Pd(4) C(40) 2.18(1) yes
Pd(4) C(41) 2.19(1) yes
Pd(4) C(42) 2.39(1) yes
Pd(4) C(43) 2.34(1) yes
Pd(4) C(44) 2.15(1) yes
Pd(4) C(45) 2.20(1) yes
F(1) B(1) 1.37(2) yes
F(2) B(1) 1.36(1) yes
F(3) B(1) 1.37(2) yes
F(4) B(1) 1.39(2) yes
F(5) B(2) 1.39(1) yes
F(6) B(2) 1.37(2) yes
F(7) B(2) 1.36(2) yes
F(8) B(2) 1.40(2) yes
F(9) B(3) 1.38(2) yes
F(10) B(3) 1.39(2) yes
F(11) B(3) 1.37(1) yes
F(12) B(3) 1.36(2) yes
F(13) F(17) 1.70(4) yes
F(13) B(4) 1.26(2) yes
F(14) B(4) 1.41(2) yes
F(15) B(4) 1.33(2) yes
F(16) B(4) 1.33(2) yes
F(17) B(4) 1.46(3) yes
C(1) C(2) 1.38(1) yes
C(1) C(13) 1.46(1) yes
C(2) C(3) 1.41(1) yes
C(3) C(4) 1.44(2) yes
C(4) C(5) 1.42(1) yes
C(5) C(6) 1.38(1) yes
C(6) C(19) 1.48(2) yes
C(7) C(8) 1.39(2) yes
C(7) C(25) 1.45(2) yes
C(8) C(9) 1.41(2) yes
C(9) C(10) 1.43(2) yes
C(10) C(11) 1.42(1) yes
C(11) C(12) 1.41(2) yes
C(12) C(31) 1.46(2) yes
C(13) C(14) 1.38(2) yes
C(13) C(18) 1.41(2) yes
C(14) C(15) 1.38(2) yes
C(15) C(16) 1.38(2) yes
C(16) C(17) 1.37(2) yes
C(17) C(18) 1.37(2) yes
C(19) C(20) 1.36(2) yes
C(19) C(24) 1.39(2) yes
C(20) C(21) 1.38(2) yes
C(21) C(22) 1.37(2) yes
C(22) C(23) 1.38(2) yes
C(23) C(24) 1.37(2) yes
C(25) C(26) 1.39(2) yes
C(25) C(30) 1.41(2) yes
C(26) C(27) 1.36(2) yes
C(27) C(28) 1.35(3) yes
C(28) C(29) 1.38(3) yes
C(29) C(30) 1.38(2) yes
C(31) C(32) 1.40(2) yes
C(31) C(36) 1.39(2) yes
C(32) C(33) 1.37(2) yes
C(33) C(34) 1.37(2) yes
C(34) C(35) 1.38(2) yes
C(35) C(36) 1.38(2) yes
C(37) C(38) 1.40(2) yes
C(37) C(49) 1.45(2) yes
C(38) C(39) 1.42(2) yes
C(39) C(40) 1.44(2) yes
C(40) C(41) 1.41(1) yes
C(41) C(42) 1.40(2) yes
C(42) C(55) 1.45(2) yes
C(43) C(44) 1.39(2) yes
C(43) C(61) 1.45(2) yes
C(44) C(45) 1.41(2) yes
C(45) C(46) 1.44(2) yes
C(46) C(47) 1.41(2) yes
C(47) C(48) 1.40(2) yes
C(48) C(67) 1.45(2) yes
C(49) C(50) 1.38(2) yes
C(49) C(54) 1.39(2) yes
C(50) C(51) 1.41(2) yes
C(51) C(52) 1.37(3) yes
C(52) C(53) 1.36(2) yes
C(53) C(54) 1.37(2) yes
C(55) C(56) 1.41(2) yes
C(55) C(60) 1.41(2) yes
C(56) C(57) 1.37(2) yes
C(57) C(58) 1.37(2) yes
C(58) C(59) 1.37(2) yes
C(59) C(60) 1.38(2) yes
C(61) C(62) 1.39(2) yes
C(61) C(66) 1.41(2) yes
C(62) C(63) 1.38(2) yes
C(63) C(64) 1.38(2) yes
C(64) C(65) 1.37(2) yes
C(65) C(66) 1.38(2) yes
C(67) C(68) 1.40(2) yes
C(67) C(72) 1.40(2) yes
C(68) C(69) 1.40(2) yes
C(69) C(70) 1.36(2) yes
C(70) C(71) 1.36(2) yes
C(71) C(72) 1.38(2) yes

loop_
_geom_contact_atom_site_label_1
_geom_contact_atom_site_label_2
_geom_contact_distance
_geom_contact_site_symmetry_2
Pd(1) Pd(2) 2.770(1) .
Pd(3) Pd(4) 2.767(1) .
Pd(1) F(4) 3.080(10) .
Pd(2) F(4) 3.253(9) 2_565
Pd(2) F(1) 3.289(8) 2_565
Pd(3) F(13) 3.32(1) 1_445
Pd(3) F(15) 3.35(1) 1_445
Pd(4) F(13) 3.12(1) 2_556
F(1) C(6) 3.19(1) 2_565
F(1) C(7) 3.23(1) 2_565
F(1) C(21) 3.40(2) 1_545
F(2) C(1) 3.28(1) .
F(2) C(18) 3.30(1) .
F(2) C(12) 3.35(1) .
F(2) C(32) 3.46(2) .
F(2) C(21) 3.49(2) 1_545
F(3) C(64) 3.44(2) 2_555
F(3) C(63) 3.47(2) 2_555
F(3) C(4) 3.47(1) 2_565
F(3) C(12) 3.51(1) .
F(4) C(3) 3.44(1) .
F(4) C(1) 3.49(1) .
F(4) F(12) 3.53(1) 1_455
F(4) C(9) 3.53(1) 2_565
F(4) C(4) 3.54(1) 2_565
F(5) C(40) 3.15(1) 1_665
F(5) C(11) 3.23(1) .
F(5) C(8) 3.24(1) .
F(5) C(39) 3.29(1) 1_665
F(5) C(36) 3.53(2) .
F(6) O(2) 2.82(1) .
F(6) O(2) 3.20(1) 2_566
F(6) C(15) 3.30(2) 2_566
F(6) C(14) 3.48(1) 2_566
F(7) C(40) 3.19(1) 1_665
F(7) C(46) 3.25(1) 2_556
F(7) C(15) 3.39(1) 2_566
F(7) C(30) 3.44(2) .
F(7) F(17) 3.55(3) 2_666
F(7) C(45) 3.59(1) 2_556
F(8) O(2) 2.89(1) 2_566
F(8) C(45) 3.21(1) 2_556
F(8) C(39) 3.33(1) 1_665
F(8) C(36) 3.42(2) .
F(9) O(1) 2.84(1) .
F(9) O(1) 3.12(1) 2_665
F(9) C(57) 3.27(2) 2_555
F(9) C(56) 3.38(2) 2_555
F(10) O(1) 2.93(1) 2_665
F(10) C(9) 3.16(1) 2_665
F(10) C(10) 3.26(1) 2_665
F(10) C(62) 3.32(1) 1_665
F(10) C(3) 3.35(1) 1_655
F(10) C(63) 3.47(2) 1_665
F(11) C(44) 3.20(1) 1_665
F(11) C(47) 3.23(1) 1_665
F(11) C(3) 3.28(1) 1_655
F(11) C(2) 3.32(1) 1_655
F(11) C(62) 3.43(1) 1_665
F(11) C(72) 3.48(2) 1_665
F(11) C(1) 3.58(1) 1_655
F(12) C(9) 3.33(1) 2_665
F(12) C(72) 3.36(2) 1_665
F(13) C(39) 3.48(2) 1_665
F(13) C(40) 3.59(3) 2_556
F(14) C(43) 3.42(2) 2_556
F(14) C(39) 3.48(2) 1_665
F(14) C(37) 3.50(2) 1_665
F(14) C(35) 3.53(2) .
F(15) C(37) 3.19(1) 1_665
F(15) C(48) 3.33(2) 1_665
F(15) C(51) 3.35(2) 2_546
F(16) C(42) 3.33(1) 2_556
F(16) C(60) 3.36(2) 2_556
F(16) C(43) 3.37(1) 2_556
F(16) C(51) 3.47(2) 2_546
F(16) C(66) 3.54(2) 2_556
F(16) C(52) 3.57(2) 2_546
F(17) C(42) 3.52(3) 2_556
F(17) C(46) 3.55(3) 1_665
O(1) C(38) 3.29(1) 1_665
O(1) C(41) 3.38(1) 1_665
O(1) C(54) 3.51(2) 1_665
O(1) B(3) 3.58(2) 2_665
O(1) C(10) 3.58(1) .
O(2) C(5) 3.32(1) .
O(2) C(2) 3.37(1) .
O(2) C(44) 3.48(1) 1_565
O(2) C(24) 3.51(2) .
C(2) C(44) 3.49(1) 1_565
C(4) C(62) 3.32(1) 1_565
C(4) C(63) 3.48(2) 1_565
C(5) C(61) 3.33(1) 1_565
C(5) C(62) 3.42(2) 1_565
C(5) C(66) 3.54(2) 1_565
C(6) C(65) 3.41(2) 1_565
C(6) C(66) 3.55(2) 1_565
C(6) C(64) 3.59(2) 1_565
C(8) C(41) 3.38(1) 1_665
C(11) C(38) 3.30(1) 1_665
C(13) C(47) 3.43(1) 1_565
C(14) C(47) 3.50(2) 1_565
C(18) C(72) 3.54(2) 1_565
C(25) C(55) 3.60(1) 1_665
C(30) C(42) 3.44(2) 1_665
C(31) C(37) 3.58(2) 1_665
C(31) C(49) 3.59(2) 1_665
C(32) C(50) 3.49(2) 1_665
C(33) C(50) 3.57(2) 1_665
C(36) C(37) 3.43(2) 1_665
C(40) B(2) 3.52(2) 1_445

loop_
_geom_torsion_atom_site_label_1
_geom_torsion_atom_site_label_2
_geom_torsion_atom_site_label_3
_geom_torsion_atom_site_label_4
_geom_torsion
_geom_torsion_publ_flag
Pd(1) Pd(2) C(4) C(3) -1.2(6) yes
Pd(1) Pd(2) C(4) C(5) 120.3(6) yes
Pd(1) Pd(2) C(5) C(4) -55.4(6) yes
Pd(1) Pd(2) C(5) C(6) 178.9(6) yes
Pd(1) Pd(2) C(6) C(5) -1.5(7) yes
Pd(1) Pd(2) C(6) C(19) 117.4(8) yes
Pd(1) Pd(2) C(7) C(8) -5.7(9) yes
Pd(1) Pd(2) C(7) C(25) -124.5(9) yes
Pd(1) Pd(2) C(8) C(7) 175.7(7) yes
Pd(1) Pd(2) C(8) C(9) 51.8(6) yes
Pd(1) Pd(2) C(9) C(8) -125.1(6) yes
Pd(1) Pd(2) C(9) C(10) -1.6(6) yes
Pd(1) C(1) C(2) C(3) 63.4(9) yes
Pd(1) C(1) C(13) C(14) 70(1) yes
Pd(1) C(1) C(13) C(18) -113(1) yes
Pd(1) C(2) C(1) C(13) 115(1) yes
Pd(1) C(2) C(3) C(4) -97.6(10) yes
Pd(1) C(3) C(2) C(1) -68.4(9) yes
Pd(1) C(3) C(4) Pd(2) 1.5(8) yes
Pd(1) C(3) C(4) C(5) -77(1) yes
Pd(1) C(10) C(9) Pd(2) 2.1(8) yes
Pd(1) C(10) C(9) C(8) 80(1) yes
Pd(1) C(10) C(11) C(12) 66.1(9) yes
Pd(1) C(11) C(10) C(9) 98(1) yes
Pd(1) C(11) C(12) C(31) -112(1) yes
Pd(1) C(12) C(11) C(10) -62.7(8) yes
Pd(1) C(12) C(31) C(32) 114(1) yes
Pd(1) C(12) C(31) C(36) -67(1) yes
Pd(2) Pd(1) C(1) C(2) -3.1(8) yes
Pd(2) Pd(1) C(1) C(13) -121.6(8) yes
Pd(2) Pd(1) C(2) C(1) 177.6(6) yes
Pd(2) Pd(1) C(2) C(3) 52.1(6) yes
Pd(2) Pd(1) C(3) C(2) -124.6(6) yes
Pd(2) Pd(1) C(3) C(4) -1.2(6) yes
Pd(2) Pd(1) C(10) C(9) -1.7(6) yes
Pd(2) Pd(1) C(10) C(11) 120.1(6) yes
Pd(2) Pd(1) C(11) C(10) -55.2(6) yes
Pd(2) Pd(1) C(11) C(12) 179.3(6) yes
Pd(2) Pd(1) C(12) C(11) -0.9(8) yes
Pd(2) Pd(1) C(12) C(31) 117.6(9) yes
Pd(2) C(4) C(3) C(2) 79(1) yes
Pd(2) C(4) C(5) C(6) 66.0(9) yes
Pd(2) C(5) C(4) C(3) 98.9(9) yes
Pd(2) C(5) C(6) C(19) -113(1) yes
Pd(2) C(6) C(5) C(4) -61.8(8) yes
Pd(2) C(6) C(19) C(20) 105(1) yes
Pd(2) C(6) C(19) C(24) -78(1) yes
Pd(2) C(7) C(8) C(9) 63.6(8) yes
Pd(2) C(7) C(25) C(26) -116(1) yes
Pd(2) C(7) C(25) C(30) 65(1) yes
Pd(2) C(8) C(7) C(25) 114(1) yes
Pd(2) C(8) C(9) C(10) -97(1) yes
Pd(2) C(9) C(8) C(7) -68.9(9) yes
Pd(2) C(9) C(10) C(11) -75(1) yes
Pd(3) Pd(4) C(40) C(39) 1.1(6) yes
Pd(3) Pd(4) C(40) C(41) -120.6(7) yes
Pd(3) Pd(4) C(41) C(40) 55.2(6) yes
Pd(3) Pd(4) C(41) C(42) 179.9(6) yes
Pd(3) Pd(4) C(42) C(41) -0.1(8) yes
Pd(3) Pd(4) C(42) C(55) -116.5(8) yes
Pd(3) Pd(4) C(43) C(44) 2.5(8) yes
Pd(3) Pd(4) C(43) C(61) 119.0(8) yes
Pd(3) Pd(4) C(44) C(43) -178.1(6) yes
Pd(3) Pd(4) C(44) C(45) -53.4(6) yes
Pd(3) Pd(4) C(45) C(44) 122.9(7) yes
Pd(3) Pd(4) C(45) C(46) 0.7(7) yes
Pd(3) C(37) C(38) C(39) -63.6(8) yes
Pd(3) C(37) C(49) C(50) 116(1) yes
Pd(3) C(37) C(49) C(54) -66(1) yes
Pd(3) C(38) C(37) C(49) -115(1) yes
Pd(3) C(38) C(39) C(40) 98.3(10) yes
Pd(3) C(39) C(38) C(37) 69.8(9) yes
Pd(3) C(39) C(40) Pd(4) -1.3(8) yes
Pd(3) C(39) C(40) C(41) 77(1) yes
Pd(3) C(46) C(45) Pd(4) -0.8(8) yes
Pd(3) C(46) C(45) C(44) -77(1) yes
Pd(3) C(46) C(47) C(48) -65.6(9) yes
Pd(3) C(47) C(46) C(45) -97(1) yes
Pd(3) C(47) C(48) C(67) 112.4(10) yes
Pd(3) C(48) C(47) C(46) 62.0(9) yes
Pd(3) C(48) C(67) C(68) -102(1) yes
Pd(3) C(48) C(67) C(72) 78(1) yes
Pd(4) Pd(3) C(37) C(38) 4.4(8) yes
Pd(4) Pd(3) C(37) C(49) 120.4(9) yes
Pd(4) Pd(3) C(38) C(37) -176.6(6) yes
Pd(4) Pd(3) C(38) C(39) -53.1(6) yes
Pd(4) Pd(3) C(39) C(38) 123.3(6) yes
Pd(4) Pd(3) C(39) C(40) 1.1(6) yes
Pd(4) Pd(3) C(46) C(45) 0.7(6) yes
Pd(4) Pd(3) C(46) C(47) -121.6(6) yes
Pd(4) Pd(3) C(47) C(46) 54.6(6) yes
Pd(4) Pd(3) C(47) C(48) -178.9(6) yes
Pd(4) Pd(3) C(48) C(47) 1.4(8) yes
Pd(4) Pd(3) C(48) C(67) -116.3(8) yes
Pd(4) C(40) C(39) C(38) -79(1) yes
Pd(4) C(40) C(41) C(42) -67.2(9) yes
Pd(4) C(41) C(40) C(39) -98(1) yes
Pd(4) C(41) C(42) C(55) 116(1) yes
Pd(4) C(42) C(41) C(40) 62.2(8) yes
Pd(4) C(42) C(55) C(56) 76(1) yes
Pd(4) C(42) C(55) C(60) -105(1) yes
Pd(4) C(43) C(44) C(45) -63.8(9) yes
Pd(4) C(43) C(61) C(62) -55(1) yes
Pd(4) C(43) C(61) C(66) 127.2(10) yes
Pd(4) C(44) C(43) C(61) -111(1) yes
Pd(4) C(44) C(45) C(46) 97(1) yes
Pd(4) C(45) C(44) C(43) 67.3(9) yes
Pd(4) C(45) C(46) C(47) 76(1) yes
F(13) F(17) B(4) F(14) 18(4) yes
F(13) F(17) B(4) F(15) 123(1) yes
F(13) F(17) B(4) F(16) -118(1) yes
F(14) B(4) F(13) F(17) -173(1) yes
F(15) B(4) F(13) F(17) -77(2) yes
F(16) B(4) F(13) F(17) 86(2) yes
C(1) Pd(1) Pd(2) C(4) -27.7(4) yes
C(1) Pd(1) Pd(2) C(5) 4.3(4) yes
C(1) Pd(1) Pd(2) C(6) 5.2(4) yes
C(1) Pd(1) Pd(2) C(7) 158.6(5) yes
C(1) Pd(1) Pd(2) C(8) 155.4(4) yes
C(1) Pd(1) Pd(2) C(9) -174.4(4) yes
C(1) Pd(1) C(2) C(3) -125.5(9) yes
C(1) Pd(1) C(3) C(2) 31.3(6) yes
C(1) Pd(1) C(3) C(4) 154.6(8) yes
C(1) Pd(1) C(10) C(9) 169.1(8) yes
C(1) Pd(1) C(10) C(11) -69(1) yes
C(1) Pd(1) C(11) C(10) 152.7(6) yes
C(1) Pd(1) C(11) C(12) 27.2(8) yes
C(1) Pd(1) C(12) C(11) -159.5(6) yes
C(1) Pd(1) C(12) C(31) -41.1(10) yes
C(1) C(2) Pd(1) C(3) 125.5(9) yes
C(1) C(2) Pd(1) C(10) 166(1) yes
C(1) C(2) Pd(1) C(11) -78(1) yes
C(1) C(2) Pd(1) C(12) -32.2(8) yes
C(1) C(2) C(3) C(4) -166.0(10) yes
C(1) C(13) C(14) C(15) 174(1) yes
C(1) C(13) C(18) C(17) -174(1) yes
C(2) Pd(1) Pd(2) C(4) -29.5(4) yes
C(2) Pd(1) Pd(2) C(5) 2.5(4) yes
C(2) Pd(1) Pd(2) C(6) 3.4(4) yes
C(2) Pd(1) Pd(2) C(7) 156.9(5) yes
C(2) Pd(1) Pd(2) C(8) 153.6(4) yes
C(2) Pd(1) Pd(2) C(9) -176.2(4) yes
C(2) Pd(1) C(1) C(13) -118(1) yes
C(2) Pd(1) C(3) C(4) 123(1) yes
C(2) Pd(1) C(10) C(9) 9(2) yes
C(2) Pd(1) C(10) C(11) 131(1) yes
C(2) Pd(1) C(11) C(10) -159.9(8) yes
C(2) Pd(1) C(11) C(12) 74(1) yes
C(2) Pd(1) C(12) C(11) -141.7(6) yes
C(2) Pd(1) C(12) C(31) -23(1) yes
C(2) C(1) Pd(1) C(3) -33.7(6) yes
C(2) C(1) Pd(1) C(10) -171.6(9) yes
C(2) C(1) Pd(1) C(11) 139.2(7) yes
C(2) C(1) Pd(1) C(12) 155.0(7) yes
C(2) C(1) C(13) C(14) -10(1) yes
C(2) C(1) C(13) C(18) 164(1) yes
C(2) C(3) Pd(1) C(10) -168.2(6) yes
C(2) C(3) Pd(1) C(11) -127(1) yes
C(2) C(3) Pd(1) C(12) 56(1) yes
C(2) C(3) C(4) C(5) 1(1) yes
C(3) Pd(1) Pd(2) C(4) 0.8(4) yes
C(3) Pd(1) Pd(2) C(5) 32.8(4) yes
C(3) Pd(1) Pd(2) C(6) 33.6(4) yes
C(3) Pd(1) Pd(2) C(7) -172.9(5) yes
C(3) Pd(1) Pd(2) C(8) -176.2(4) yes
C(3) Pd(1) Pd(2) C(9) -146.0(4) yes
C(3) Pd(1) C(1) C(13) -152(1) yes
C(3) Pd(1) C(10) C(9) 42.3(10) yes
C(3) Pd(1) C(10) C(11) 164.0(6) yes
C(3) Pd(1) C(11) C(10) -52(1) yes
C(3) Pd(1) C(11) C(12) -177(1) yes
C(3) Pd(1) C(12) C(11) 178.2(9) yes
C(3) Pd(1) C(12) C(31) -63(1) yes
C(3) C(2) Pd(1) C(10) 41(1) yes
C(3) C(2) Pd(1) C(11) 156.0(8) yes
C(3) C(2) Pd(1) C(12) -157.8(6) yes
C(3) C(2) C(1) C(13) 178.6(10) yes
C(3) C(4) Pd(2) C(5) -121.5(10) yes
C(3) C(4) Pd(2) C(6) -152.8(8) yes
C(3) C(4) Pd(2) C(7) 166.8(9) yes
C(3) C(4) Pd(2) C(8) 13(2) yes
C(3) C(4) Pd(2) C(9) 43.7(9) yes
C(3) C(4) C(5) C(6) 164.9(10) yes
C(4) Pd(2) Pd(1) C(10) 147.9(4) yes
C(4) Pd(2) Pd(1) C(11) 179.9(4) yes
C(4) Pd(2) Pd(1) C(12) -179.5(4) yes
C(4) Pd(2) C(5) C(6) -125.8(9) yes
C(4) Pd(2) C(6) C(5) 33.7(6) yes
C(4) Pd(2) C(6) C(19) 152.6(10) yes
C(4) Pd(2) C(7) C(8) -170.6(9) yes
C(4) Pd(2) C(7) C(25) 70(1) yes
C(4) Pd(2) C(8) C(7) 162(1) yes
C(4) Pd(2) C(8) C(9) 38(2) yes
C(4) Pd(2) C(9) C(8) -169.8(6) yes
C(4) Pd(2) C(9) C(10) -46.3(9) yes
C(4) C(3) Pd(1) C(10) -44.9(9) yes
C(4) C(3) Pd(1) C(11) -4(1) yes
C(4) C(3) Pd(1) C(12) 179.5(9) yes
C(4) C(5) Pd(2) C(6) 125.8(9) yes
C(4) C(5) Pd(2) C(7) 150.1(6) yes
C(4) C(5) Pd(2) C(8) -162.5(7) yes
C(4) C(5) Pd(2) C(9) -50(1) yes
C(4) C(5) C(6) C(19) -175.6(10) yes
C(5) Pd(2) Pd(1) C(10) 179.9(4) yes
C(5) Pd(2) Pd(1) C(11) -148.1(4) yes
C(5) Pd(2) Pd(1) C(12) -147.5(4) yes
C(5) Pd(2) C(6) C(19) 118(1) yes
C(5) Pd(2) C(7) C(8) 139.7(7) yes
C(5) Pd(2) C(7) C(25) 20(1) yes
C(5) Pd(2) C(8) C(7) -77(1) yes
C(5) Pd(2) C(8) C(9) 158.1(7) yes
C(5) Pd(2) C(9) C(8) -130(1) yes
C(5) Pd(2) C(9) C(10) -6(1) yes
C(5) C(4) Pd(2) C(6) -31.3(6) yes
C(5) C(4) Pd(2) C(7) -71(1) yes
C(5) C(4) Pd(2) C(8) 134(1) yes
C(5) C(4) Pd(2) C(9) 165.2(6) yes
C(5) C(6) Pd(2) C(7) -161.5(6) yes
C(5) C(6) Pd(2) C(8) -142.5(6) yes
C(5) C(6) Pd(2) C(9) 177.5(9) yes
C(5) C(6) C(19) C(20) -172(1) yes
C(5) C(6) C(19) C(24) 3(1) yes
C(6) Pd(2) Pd(1) C(10) -179.3(4) yes
C(6) Pd(2) Pd(1) C(11) -147.2(4) yes
C(6) Pd(2) Pd(1) C(12) -146.7(5) yes
C(6) Pd(2) C(7) C(8) 153.5(7) yes
C(6) Pd(2) C(7) C(25) 34(1) yes
C(6) Pd(2) C(8) C(7) -34.2(9) yes
C(6) Pd(2) C(8) C(9) -158.1(6) yes
C(6) Pd(2) C(9) C(8) 55(1) yes
C(6) Pd(2) C(9) C(10) 179.2(9) yes
C(6) C(5) Pd(2) C(7) 24.3(8) yes
C(6) C(5) Pd(2) C(8) 71.7(10) yes
C(6) C(5) Pd(2) C(9) -176(1) yes
C(6) C(19) C(20) C(21) 177(1) yes
C(6) C(19) C(24) C(23) -177(1) yes
C(7) Pd(2) Pd(1) C(10) -25.8(5) yes
C(7) Pd(2) Pd(1) C(11) 6.2(5) yes
C(7) Pd(2) Pd(1) C(12) 6.8(5) yes
C(7) Pd(2) C(6) C(19) -42.6(9) yes
C(7) Pd(2) C(8) C(9) -123.9(10) yes
C(7) Pd(2) C(9) C(8) 32.3(6) yes
C(7) Pd(2) C(9) C(10) 155.8(9) yes
C(7) C(8) Pd(2) C(9) 123.9(10) yes
C(7) C(8) C(9) C(10) -166(1) yes
C(7) C(25) C(26) C(27) -177(1) yes
C(7) C(25) C(30) C(29) 177(1) yes
C(8) Pd(2) Pd(1) C(10) -29.1(4) yes
C(8) Pd(2) Pd(1) C(11) 3.0(4) yes
C(8) Pd(2) Pd(1) C(12) 3.5(5) yes
C(8) Pd(2) C(6) C(19) -23(1) yes
C(8) Pd(2) C(7) C(25) -118(1) yes
C(8) Pd(2) C(9) C(10) 123.5(10) yes
C(8) C(7) Pd(2) C(9) -34.7(7) yes
C(8) C(7) C(25) C(26) 162(1) yes
C(8) C(7) C(25) C(30) -15(1) yes
C(8) C(9) C(10) C(11) 2(1) yes
C(9) Pd(2) Pd(1) C(10) 1.1(4) yes
C(9) Pd(2) Pd(1) C(11) 33.2(4) yes
C(9) Pd(2) Pd(1) C(12) 33.7(4) yes
C(9) Pd(2) C(6) C(19) -63(1) yes
C(9) Pd(2) C(7) C(25) -153(1) yes
C(9) C(8) C(7) C(25) 177(1) yes
C(9) C(10) Pd(1) C(11) -121(1) yes
C(9) C(10) Pd(1) C(12) -153.8(9) yes
C(9) C(10) C(11) C(12) 164(1) yes
C(10) Pd(1) C(1) C(13) 69(1) yes
C(10) Pd(1) C(11) C(12) -125.5(10) yes
C(10) Pd(1) C(12) C(11) 33.6(6) yes
C(10) Pd(1) C(12) C(31) 152(1) yes
C(10) C(11) Pd(1) C(12) 125.5(10) yes
C(10) C(11) C(12) C(31) -174(1) yes
C(11) Pd(1) C(1) C(13) 20(1) yes
C(11) Pd(1) C(12) C(31) 118(1) yes
C(11) C(10) Pd(1) C(12) -32.1(6) yes
C(11) C(12) C(31) C(32) -164(1) yes
C(11) C(12) C(31) C(36) 13(1) yes
C(12) Pd(1) C(1) C(13) 36.5(9) yes
C(12) C(31) C(32) C(33) 176(1) yes
C(12) C(31) C(36) C(35) -175(1) yes
C(13) C(14) C(15) C(16) 0(1) yes
C(13) C(18) C(17) C(16) 0(2) yes
C(14) C(13) C(18) C(17) 1(1) yes
C(14) C(15) C(16) C(17) 0(2) yes
C(15) C(14) C(13) C(18) -1(1) yes
C(15) C(16) C(17) C(18) 0(2) yes
C(19) C(20) C(21) C(22) 0(2) yes
C(19) C(24) C(23) C(22) 0(2) yes
C(20) C(19) C(24) C(23) -1(1) yes
C(20) C(21) C(22) C(23) 0(2) yes
C(21) C(20) C(19) C(24) 0(1) yes
C(21) C(22) C(23) C(24) 0(2) yes
C(25) C(26) C(27) C(28) 0(2) yes
C(25) C(30) C(29) C(28) 0(2) yes
C(26) C(25) C(30) C(29) 0(1) yes
C(26) C(27) C(28) C(29) -1(2) yes
C(27) C(26) C(25) C(30) 0(2) yes
C(27) C(28) C(29) C(30) 1(2) yes
C(31) C(32) C(33) C(34) 0(2) yes
C(31) C(36) C(35) C(34) -1(2) yes
C(32) C(31) C(36) C(35) 2(1) yes
C(32) C(33) C(34) C(35) 1(2) yes
C(33) C(32) C(31) C(36) -1(1) yes
C(33) C(34) C(35) C(36) 0(2) yes
C(37) Pd(3) Pd(4) C(40) 27.9(4) yes
C(37) Pd(3) Pd(4) C(41) -3.9(4) yes
C(37) Pd(3) Pd(4) C(42) -3.9(5) yes
C(37) Pd(3) Pd(4) C(43) -155.9(5) yes
C(37) Pd(3) Pd(4) C(44) -154.4(4) yes
C(37) Pd(3) Pd(4) C(45) 174.5(4) yes
C(37) Pd(3) C(38) C(39) 123.4(9) yes
C(37) Pd(3) C(39) C(38) -32.3(6) yes
C(37) Pd(3) C(39) C(40) -154.6(9) yes
C(37) Pd(3) C(46) C(45) -169.3(8) yes
C(37) Pd(3) C(46) C(47) 68(1) yes
C(37) Pd(3) C(47) C(46) -151.9(6) yes
C(37) Pd(3) C(47) C(48) -25.4(8) yes
C(37) Pd(3) C(48) C(47) 160.7(6) yes
C(37) Pd(3) C(48) C(67) 43.0(9) yes
C(37) C(38) Pd(3) C(39) -123.4(9) yes
C(37) C(38) Pd(3) C(46) -165(1) yes
C(37) C(38) Pd(3) C(47) 77(1) yes
C(37) C(38) Pd(3) C(48) 32.3(8) yes
C(37) C(38) C(39) C(40) 168.1(10) yes
C(37) C(49) C(50) C(51) 175(1) yes
C(37) C(49) C(54) C(53) -175(1) yes
C(38) Pd(3) Pd(4) C(40) 30.4(4) yes
C(38) Pd(3) Pd(4) C(41) -1.4(4) yes
C(38) Pd(3) Pd(4) C(42) -1.3(4) yes
C(38) Pd(3) Pd(4) C(43) -153.3(4) yes
C(38) Pd(3) Pd(4) C(44) -151.8(4) yes
C(38) Pd(3) Pd(4) C(45) 177.1(4) yes
C(38) Pd(3) C(37) C(49) 116(1) yes
C(38) Pd(3) C(39) C(40) -122(1) yes
C(38) Pd(3) C(46) C(45) -10(2) yes
C(38) Pd(3) C(46) C(47) -132(1) yes
C(38) Pd(3) C(47) C(46) 161.2(8) yes
C(38) Pd(3) C(47) C(48) -72(1) yes
C(38) Pd(3) C(48) C(47) 142.8(6) yes
C(38) Pd(3) C(48) C(67) 25(1) yes
C(38) C(37) Pd(3) C(39) 35.2(6) yes
C(38) C(37) Pd(3) C(46) 171.9(9) yes
C(38) C(37) Pd(3) C(47) -140.2(7) yes
C(38) C(37) Pd(3) C(48) -154.8(7) yes
C(38) C(37) C(49) C(50) -163(1) yes
C(38) C(37) C(49) C(54) 13(1) yes
C(38) C(39) Pd(3) C(46) 168.5(6) yes
C(38) C(39) Pd(3) C(47) 132(1) yes
C(38) C(39) Pd(3) C(48) -59(1) yes
C(38) C(39) C(40) C(41) 0(1) yes
C(39) Pd(3) Pd(4) C(40) -0.7(4) yes
C(39) Pd(3) Pd(4) C(41) -32.5(4) yes
C(39) Pd(3) Pd(4) C(42) -32.4(4) yes
C(39) Pd(3) Pd(4) C(43) 175.6(5) yes
C(39) Pd(3) Pd(4) C(44) 177.1(4) yes
C(39) Pd(3) Pd(4) C(45) 146.0(4) yes
C(39) Pd(3) C(37) C(49) 151(1) yes
C(39) Pd(3) C(46) C(45) -44.5(9) yes
C(39) Pd(3) C(46) C(47) -166.7(6) yes
C(39) Pd(3) C(47) C(46) 45(1) yes
C(39) Pd(3) C(47) C(48) 171(1) yes
C(39) Pd(3) C(48) C(47) -174.8(9) yes
C(39) Pd(3) C(48) C(67) 67(1) yes
C(39) C(38) Pd(3) C(46) -42(2) yes
C(39) C(38) Pd(3) C(47) -159.5(8) yes
C(39) C(38) Pd(3) C(48) 155.8(6) yes
C(39) C(38) C(37) C(49) -179.3(10) yes
C(39) C(40) Pd(4) C(41) 121(1) yes
C(39) C(40) Pd(4) C(42) 153.7(9) yes
C(39) C(40) Pd(4) C(43) -171.5(8) yes
C(39) C(40) Pd(4) C(44) -8(2) yes
C(39) C(40) Pd(4) C(45) -43.5(10) yes
C(39) C(40) C(41) C(42) -166.2(10) yes
C(40) Pd(4) Pd(3) C(46) -147.1(4) yes
C(40) Pd(4) Pd(3) C(47) -178.4(4) yes
C(40) Pd(4) Pd(3) C(48) -179.2(5) yes
C(40) Pd(4) C(41) C(42) 124.7(10) yes
C(40) Pd(4) C(42) C(41) -34.1(6) yes
C(40) Pd(4) C(42) C(55) -150(1) yes
C(40) Pd(4) C(43) C(44) 173.3(9) yes
C(40) Pd(4) C(43) C(61) -70(1) yes
C(40) Pd(4) C(44) C(43) -168(1) yes
C(40) Pd(4) C(44) C(45) -44(2) yes
C(40) Pd(4) C(45) C(44) 167.4(6) yes
C(40) Pd(4) C(45) C(46) 45.1(10) yes
C(40) C(39) Pd(3) C(46) 46.3(9) yes
C(40) C(39) Pd(3) C(47) 10(2) yes
C(40) C(39) Pd(3) C(48) 178.0(9) yes
C(40) C(41) Pd(4) C(42) -124.7(10) yes
C(40) C(41) Pd(4) C(43) -152.6(6) yes
C(40) C(41) Pd(4) C(44) 159.4(8) yes
C(40) C(41) Pd(4) C(45) 49(1) yes
C(40) C(41) C(42) C(55) 178.4(10) yes
C(41) Pd(4) Pd(3) C(46) -178.9(4) yes
C(41) Pd(4) Pd(3) C(47) 149.8(4) yes
C(41) Pd(4) Pd(3) C(48) 149.0(4) yes
C(41) Pd(4) C(42) C(55) -116(1) yes
C(41) Pd(4) C(43) C(44) -139.9(7) yes
C(41) Pd(4) C(43) C(61) -23(1) yes
C(41) Pd(4) C(44) C(43) 78(1) yes
C(41) Pd(4) C(44) C(45) -157.2(8) yes
C(41) Pd(4) C(45) C(44) 128(1) yes
C(41) Pd(4) C(45) C(46) 6(2) yes
C(41) C(40) Pd(4) C(42) 32.1(6) yes
C(41) C(40) Pd(4) C(43) 66(1) yes
C(41) C(40) Pd(4) C(44) -130(1) yes
C(41) C(40) Pd(4) C(45) -165.1(6) yes
C(41) C(42) Pd(4) C(43) 158.7(7) yes
C(41) C(42) Pd(4) C(44) 140.6(7) yes
C(41) C(42) Pd(4) C(45) -175.9(10) yes
C(41) C(42) C(55) C(56) -4(1) yes
C(41) C(42) C(55) C(60) 173(1) yes
C(42) Pd(4) Pd(3) C(46) -178.9(4) yes
C(42) Pd(4) Pd(3) C(47) 149.9(4) yes
C(42) Pd(4) Pd(3) C(48) 149.0(5) yes
C(42) Pd(4) C(43) C(44) -155.7(7) yes
C(42) Pd(4) C(43) C(61) -39.3(9) yes
C(42) Pd(4) C(44) C(43) 31.7(9) yes
C(42) Pd(4) C(44) C(45) 156.4(6) yes
C(42) Pd(4) C(45) C(44) -60(1) yes
C(42) Pd(4) C(45) C(46) 177.2(9) yes
C(42) C(41) Pd(4) C(43) -27.9(9) yes
C(42) C(41) Pd(4) C(44) -75(1) yes
C(42) C(41) Pd(4) C(45) 174(1) yes
C(42) C(55) C(56) C(57) 175(1) yes
C(42) C(55) C(60) C(59) -175(1) yes
C(43) Pd(4) Pd(3) C(46) 29.1(5) yes
C(43) Pd(4) Pd(3) C(47) -2.1(4) yes
C(43) Pd(4) Pd(3) C(48) -3.0(5) yes
C(43) Pd(4) C(42) C(55) 42.3(9) yes
C(43) Pd(4) C(44) C(45) 124.7(10) yes
C(43) Pd(4) C(45) C(44) -32.4(7) yes
C(43) Pd(4) C(45) C(46) -154.6(9) yes
C(43) C(44) Pd(4) C(45) -124.7(10) yes
C(43) C(44) C(45) C(46) 164(1) yes
C(43) C(61) C(62) C(63) -175(1) yes
C(43) C(61) C(66) C(65) 175(1) yes
C(44) Pd(4) Pd(3) C(46) 30.6(4) yes
C(44) Pd(4) Pd(3) C(47) -0.6(4) yes
C(44) Pd(4) Pd(3) C(48) -1.5(5) yes
C(44) Pd(4) C(42) C(55) 24(1) yes
C(44) Pd(4) C(43) C(61) 116(1) yes
C(44) Pd(4) C(45) C(46) -122(1) yes
C(44) C(43) Pd(4) C(45) 34.1(6) yes
C(44) C(43) C(61) C(62) 23(1) yes
C(44) C(43) C(61) C(66) -154(1) yes
C(44) C(45) C(46) C(47) 0(1) yes
C(45) Pd(4) Pd(3) C(46) -0.4(4) yes
C(45) Pd(4) Pd(3) C(47) -31.7(4) yes
C(45) Pd(4) Pd(3) C(48) -32.5(5) yes
C(45) Pd(4) C(42) C(55) 67(1) yes
C(45) Pd(4) C(43) C(61) 150(1) yes
C(45) C(44) C(43) C(61) -175.1(10) yes
C(45) C(46) Pd(3) C(47) 122(1) yes
C(45) C(46) Pd(3) C(48) 153.6(9) yes
C(45) C(46) C(47) C(48) -162(1) yes
C(46) Pd(3) C(37) C(49) -72(1) yes
C(46) Pd(3) C(47) C(48) 126.5(9) yes
C(46) Pd(3) C(48) C(47) -32.9(6) yes
C(46) Pd(3) C(48) C(67) -150(1) yes
C(46) C(47) Pd(3) C(48) -126.5(9) yes
C(46) C(47) C(48) C(67) 174.4(10) yes
C(47) Pd(3) C(37) C(49) -24(1) yes
C(47) Pd(3) C(48) C(67) -117(1) yes
C(47) C(46) Pd(3) C(48) 31.4(6) yes
C(47) C(48) C(67) C(68) 177(1) yes
C(47) C(48) C(67) C(72) -1(1) yes
C(48) Pd(3) C(37) C(49) -38.8(10) yes
C(48) C(67) C(68) C(69) -178(1) yes
C(48) C(67) C(72) C(71) 176(1) yes
C(49) C(50) C(51) C(52) 0(2) yes
C(49) C(54) C(53) C(52) 0(2) yes
C(50) C(49) C(54) C(53) 1(2) yes
C(50) C(51) C(52) C(53) 0(2) yes
C(51) C(50) C(49) C(54) -1(1) yes
C(51) C(52) C(53) C(54) 0(2) yes
C(55) C(56) C(57) C(58) 1(2) yes
C(55) C(60) C(59) C(58) 0(1) yes
C(56) C(55) C(60) C(59) 1(1) yes
C(56) C(57) C(58) C(59) 0(2) yes
C(57) C(56) C(55) C(60) -2(1) yes
C(57) C(58) C(59) C(60) -1(2) yes
C(61) C(62) C(63) C(64) -1(1) yes
C(61) C(66) C(65) C(64) 1(1) yes
C(62) C(61) C(66) C(65) -2(1) yes
C(62) C(63) C(64) C(65) 0(1) yes
C(63) C(62) C(61) C(66) 2(1) yes
C(63) C(64) C(65) C(66) 0(2) yes
C(67) C(68) C(69) C(70) 3(2) yes
C(67) C(72) C(71) C(70) 2(2) yes
C(68) C(67) C(72) C(71) -2(1) yes
C(68) C(69) C(70) C(71) -3(2) yes
C(69) C(68) C(67) C(72) 0(1) yes
C(69) C(70) C(71) C(72) 0(2) yes
C(69) C(70) C(71) C(72) 0(2) yes
